data_7060818
loop_
_publ_author_name
'Nkabyo, H. A.'
'Oyenihi, O. R.'
'Olaoye, O.'
'Sikiti, P.'
'Bosman, G. W.'
'Luckay, R. C.'

_publ_section_title
;
 Photoactive PtII and PdII complexes of
 N,N-diethyl-N&#x2032;-3,4,5-trimethoxybenzoylthiourea: synthesis, crystal
 structures, DFT and cytotoxicity studies
;
_journal_issue 32
_journal_name_full 'New Journal of Chemistry'
_journal_page_first 14703
_journal_page_last 14712
_journal_paper_doi 10.1039/D1NJ02320A
_journal_volume 45
_journal_year 2021
_chemical_formula_moiety 'C30 H42 N4 O8 Pd S2'
_chemical_formula_sum 'C30 H42 N4 O8 Pd S2'
_chemical_formula_weight 757.19
_chemical_melting_point 214.0(10)
_chemical_name_systematic trans-bis(N,N-diethyl-N?-(3,4,5-trimethoxybenzoyl)thioureato-S,O)-palladium(II)
_space_group_crystal_system triclinic
_space_group_IT_number 2
_space_group_name_Hall '-P 1'
_space_group_name_H-M_alt 'P -1'
_atom_sites_solution_hydrogens geom
_audit_creation_method SHELXL-2016/6
_audit_update_record
;
2020-01-04 deposited with the CCDC.	2021-07-13 downloaded from the CCDC.
;
_cell_angle_alpha 89.463(2)
_cell_angle_beta 85.447(2)
_cell_angle_gamma 79.772(2)
_cell_formula_units_Z 1
_cell_length_a 7.7250(5)
_cell_length_b 8.4230(5)
_cell_length_c 12.8460(7)
_cell_measurement_reflns_used 3884
_cell_measurement_temperature 100(2)
_cell_measurement_theta_max 22.32
_cell_measurement_theta_min 2.23
_cell_volume 819.97(8)
_computing_structure_refinement 'SHELXL-2016/6 (Sheldrick, 2016)'
_computing_structure_solution 'SHELXT 2018/2 (Sheldrick, 2018)'
_diffrn_ambient_temperature 100(2)
_diffrn_measured_fraction_theta_full 1.000
_diffrn_measured_fraction_theta_max 1.000
_diffrn_measurement_device_type 'Bruker APEX-II CCD'
_diffrn_measurement_method '\f and \w scans'
_diffrn_radiation_type MoK\a
_diffrn_radiation_wavelength 0.71073
_diffrn_reflns_av_R_equivalents 0.0445
_diffrn_reflns_av_unetI/netI 0.0287
_diffrn_reflns_Laue_measured_fraction_full 1.000
_diffrn_reflns_Laue_measured_fraction_max 1.000
_diffrn_reflns_limit_h_max 10
_diffrn_reflns_limit_h_min -10
_diffrn_reflns_limit_k_max 11
_diffrn_reflns_limit_k_min -11
_diffrn_reflns_limit_l_max 17
_diffrn_reflns_limit_l_min -17
_diffrn_reflns_number 32625
_diffrn_reflns_point_group_measured_fraction_full 1.000
_diffrn_reflns_point_group_measured_fraction_max 1.000
_diffrn_reflns_theta_full 25.242
_diffrn_reflns_theta_max 28.714
_diffrn_reflns_theta_min 1.590
_diffrn_source 'fine-focus sealed tube'
_exptl_absorpt_coefficient_mu 0.748
_exptl_absorpt_correction_type multi-scan
_exptl_absorpt_process_details 'symmetry-related measurement'
_exptl_crystal_colour yellow
_exptl_crystal_density_diffrn 1.533
_exptl_crystal_density_meas 1.473
_exptl_crystal_density_method not-measured
_exptl_crystal_description rod
_exptl_crystal_F_000 392
_exptl_crystal_recrystallization_method 'Re-crystallisation from solvent: Acetoitrile'
_exptl_crystal_size_max 0.321
_exptl_crystal_size_mid 0.208
_exptl_crystal_size_min 0.160
_exptl_transmission_factor_max 0.884
_exptl_transmission_factor_min 0.821
_refine_diff_density_max 0.580
_refine_diff_density_min -0.891
_refine_diff_density_rms 0.078
_refine_ls_extinction_method none
_refine_ls_goodness_of_fit_ref 1.050
_refine_ls_hydrogen_treatment constr
_refine_ls_matrix_type full
_refine_ls_number_parameters 210
_refine_ls_number_reflns 4245
_refine_ls_number_restraints 0
_refine_ls_restrained_S_all 1.050
_refine_ls_R_factor_all 0.0325
_refine_ls_R_factor_gt 0.0277
_refine_ls_shift/su_max 0.000
_refine_ls_shift/su_mean 0.000
_refine_ls_structure_factor_coef Fsqd
_refine_ls_weighting_details 'w=1/[\s^2^(Fo^2^)+(0.0224P)^2^+0.8680P] where P=(Fo^2^+2Fc^2^)/3'
_refine_ls_weighting_scheme calc
_refine_ls_wR_factor_gt 0.0613
_refine_ls_wR_factor_ref 0.0632
_reflns_Friedel_coverage 0.000
_reflns_number_gt 3884
_reflns_number_total 4245
_reflns_threshold_expression 'I > 2\s(I)'
_cod_data_source_file d1nj02320a2.cif
_cod_data_source_block C
_cod_depositor_comments
;
The following automatic conversions were performed:

data item '_chemical_melting_point' value '213-215' was changed to
'214.0(10)' -- the average value was taken and precision was
estimated.

Automatic conversion script
Id: cif_fix_values 7556 2019-12-06 15:28:31Z antanas 

 Adding full bibliography for 7060818--7060819.cif.
;
_cod_database_code 7060818
_shelx_shelxl_version_number 2016/6
_shelx_space_group_comment
;
The symmetry employed for this shelxl refinement is uniquely defined
by the following loop, which should always be used as a source of
symmetry information in preference to the above space-group names.
They are only intended as comments.
;

loop_
_space_group_symop_operation_xyz
'x, y, z'
'-x, -y, -z'

loop_
_atom_site_label
_atom_site_type_symbol
_atom_site_fract_x
_atom_site_fract_y
_atom_site_fract_z
_atom_site_U_iso_or_equiv
_atom_site_adp_type
_atom_site_occupancy
_atom_site_site_symmetry_order
_atom_site_calc_flag
_atom_site_refinement_flags_posn
_atom_site_refinement_flags_adp
_atom_site_refinement_flags_occupancy
_atom_site_disorder_assembly
_atom_site_disorder_group
Pd1 Pd 0.000000 0.500000 0.500000 0.01169(6) Uani 1 2 d S . P . .
S1 S 0.16884(6) 0.38469(6) 0.62786(4) 0.01669(10) Uani 1 1 d . . . . .
O1 O 0.18358(16) 0.42892(16) 0.38440(10) 0.0151(3) Uani 1 1 d . . . . .
O5 O 0.73274(18) 0.24284(17) -0.00254(11) 0.0216(3) Uani 1 1 d . . . . .
O4 O 0.90251(17) 0.19122(17) 0.17326(11) 0.0199(3) Uani 1 1 d . . . . .
O3 O 0.38464(18) 0.33692(18) 0.00358(10) 0.0209(3) Uani 1 1 d . . . . .
N1 N 0.43987(19) 0.32692(18) 0.46991(12) 0.0130(3) Uani 1 1 d . . . . .
N2 N 0.5099(2) 0.28163(19) 0.63630(12) 0.0139(3) Uani 1 1 d . . . . .
C7 C 0.4473(2) 0.3345(2) 0.28535(14) 0.0129(3) Uani 1 1 d . . . . .
C6 C 0.3459(2) 0.3672(2) 0.38956(14) 0.0123(3) Uani 1 1 d . . . . .
C9 C 0.3605(2) 0.3574(2) 0.19399(14) 0.0146(4) Uani 1 1 d . . . . .
H12 H 0.239474 0.395230 0.197299 0.017 Uiso 1 1 calc R U . . .
C8 C 0.6291(2) 0.2792(2) 0.28134(15) 0.0141(4) Uani 1 1 d . . . . .
H11 H 0.686173 0.263906 0.342663 0.017 Uiso 1 1 calc R U . . .
C4 C 0.4729(3) 0.2746(2) 0.75032(14) 0.0163(4) Uani 1 1 d . . . . .
H5 H 0.381381 0.364883 0.772548 0.020 Uiso 1 1 calc R U . . .
H4 H 0.578380 0.285357 0.783866 0.020 Uiso 1 1 calc R U . . .
C12 C 0.6386(2) 0.2688(2) 0.09298(15) 0.0161(4) Uani 1 1 d . . . . .
C10 C 0.4554(2) 0.3236(2) 0.09773(15) 0.0157(4) Uani 1 1 d . . . . .
C5 C 0.3827(2) 0.3308(2) 0.57218(14) 0.0133(3) Uani 1 1 d . . . . .
C11 C 0.7240(2) 0.2472(2) 0.18527(15) 0.0155(4) Uani 1 1 d . . . . .
C2 C 0.6928(2) 0.2190(2) 0.59365(15) 0.0170(4) Uani 1 1 d . . . . .
H9 H 0.772014 0.221100 0.648350 0.020 Uiso 1 1 calc R U . . .
H10 H 0.725314 0.289659 0.538257 0.020 Uiso 1 1 calc R U . . .
C14 C 0.9886(3) 0.1508(3) 0.26675(16) 0.0226(4) Uani 1 1 d . . . . .
H13 H 0.976308 0.245256 0.309808 0.034 Uiso 1 1 calc R U . . .
H15 H 1.111520 0.110025 0.249311 0.034 Uiso 1 1 calc R U . . .
H14 H 0.935826 0.069793 0.303975 0.034 Uiso 1 1 calc R U . . .
C13 C 0.1981(3) 0.3893(3) 0.00468(16) 0.0217(4) Uani 1 1 d . . . . .
H21 H 0.138936 0.314448 0.044011 0.033 Uiso 1 1 calc R U . . .
H20 H 0.163666 0.394347 -0.065610 0.033 Uiso 1 1 calc R U . . .
H19 H 0.166543 0.494262 0.036391 0.033 Uiso 1 1 calc R U . . .
C3 C 0.4142(3) 0.1188(2) 0.78587(16) 0.0223(4) Uani 1 1 d . . . . .
H3 H 0.312366 0.105345 0.750946 0.033 Uiso 1 1 calc R U . . .
H1 H 0.385095 0.123026 0.859964 0.033 Uiso 1 1 calc R U . . .
H2 H 0.508006 0.029510 0.769188 0.033 Uiso 1 1 calc R U . . .
C1 C 0.7172(3) 0.0475(2) 0.55076(17) 0.0220(4) Uani 1 1 d . . . . .
H8 H 0.677436 -0.021863 0.603707 0.033 Uiso 1 1 calc R U . . .
H6 H 0.839764 0.009802 0.530372 0.033 Uiso 1 1 calc R U . . .
H7 H 0.649702 0.046742 0.491215 0.033 Uiso 1 1 calc R U . . .
C15 C 0.7706(3) 0.0770(3) -0.03348(17) 0.0261(5) Uani 1 1 d . . . . .
H16 H 0.832398 0.014213 0.019268 0.039 Uiso 1 1 calc R U . . .
H17 H 0.842658 0.065797 -0.098317 0.039 Uiso 1 1 calc R U . . .
H18 H 0.662262 0.039605 -0.042165 0.039 Uiso 1 1 calc R U . . .

loop_
_atom_site_aniso_label
_atom_site_aniso_U_11
_atom_site_aniso_U_22
_atom_site_aniso_U_33
_atom_site_aniso_U_23
_atom_site_aniso_U_13
_atom_site_aniso_U_12
Pd1 0.00885(9) 0.01407(10) 0.01141(10) -0.00329(7) 0.00166(7) -0.00094(7)
S1 0.0124(2) 0.0240(2) 0.0115(2) -0.00053(18) 0.00173(16) 0.00153(18)
O1 0.0118(6) 0.0211(7) 0.0111(6) -0.0034(5) 0.0021(5) -0.0007(5)
O5 0.0214(7) 0.0257(8) 0.0152(7) -0.0039(6) 0.0093(5) -0.0020(6)
O4 0.0116(6) 0.0284(8) 0.0181(7) -0.0043(6) 0.0033(5) -0.0010(5)
O3 0.0172(7) 0.0314(8) 0.0120(6) -0.0017(6) 0.0005(5) 0.0005(6)
N1 0.0117(7) 0.0134(7) 0.0131(7) -0.0021(6) 0.0013(6) -0.0013(6)
N2 0.0128(7) 0.0155(7) 0.0129(7) -0.0012(6) -0.0005(6) -0.0016(6)
C7 0.0133(8) 0.0107(8) 0.0140(9) -0.0024(7) 0.0033(7) -0.0024(6)
C6 0.0127(8) 0.0096(8) 0.0147(9) -0.0030(6) 0.0014(7) -0.0034(6)
C9 0.0136(8) 0.0144(8) 0.0147(9) -0.0024(7) 0.0017(7) -0.0010(7)
C8 0.0138(8) 0.0139(8) 0.0144(9) -0.0023(7) 0.0009(7) -0.0026(7)
C4 0.0197(9) 0.0160(9) 0.0130(9) -0.0006(7) -0.0033(7) -0.0017(7)
C12 0.0169(9) 0.0166(9) 0.0135(9) -0.0016(7) 0.0053(7) -0.0018(7)
C10 0.0177(9) 0.0158(9) 0.0130(9) -0.0018(7) 0.0009(7) -0.0025(7)
C5 0.0140(8) 0.0110(8) 0.0148(9) -0.0025(7) 0.0001(7) -0.0025(6)
C11 0.0115(8) 0.0147(9) 0.0191(9) -0.0037(7) 0.0032(7) -0.0010(7)
C2 0.0102(8) 0.0210(9) 0.0198(10) -0.0009(8) -0.0017(7) -0.0026(7)
C14 0.0129(9) 0.0309(11) 0.0232(10) -0.0085(9) -0.0010(8) -0.0013(8)
C13 0.0190(9) 0.0288(11) 0.0157(9) 0.0001(8) -0.0006(7) -0.0002(8)
C3 0.0287(11) 0.0202(10) 0.0184(10) 0.0009(8) 0.0001(8) -0.0067(8)
C1 0.0162(9) 0.0201(10) 0.0277(11) -0.0025(8) 0.0008(8) 0.0016(7)
C15 0.0247(11) 0.0299(11) 0.0204(10) -0.0082(9) 0.0035(8) 0.0023(9)

loop_
_atom_type_symbol
_atom_type_description
_atom_type_scat_dispersion_real
_atom_type_scat_dispersion_imag
_atom_type_scat_source
C C 0.0033 0.0016 'International Tables Vol C Tables 4.2.6.8 and 6.1.1.4'
H H 0.0000 0.0000 'International Tables Vol C Tables 4.2.6.8 and 6.1.1.4'
N N 0.0061 0.0033 'International Tables Vol C Tables 4.2.6.8 and 6.1.1.4'
O O 0.0106 0.0060 'International Tables Vol C Tables 4.2.6.8 and 6.1.1.4'
S S 0.1246 0.1234 'International Tables Vol C Tables 4.2.6.8 and 6.1.1.4'
Pd Pd -0.9988 1.0072 'International Tables Vol C Tables 4.2.6.8 and 6.1.1.4'

loop_
_geom_angle_atom_site_label_1
_geom_angle_atom_site_label_2
_geom_angle_atom_site_label_3
_geom_angle
_geom_angle_site_symmetry_1
_geom_angle_site_symmetry_3
_geom_angle_publ_flag
O1 Pd1 O1 180.0 . 2_566 ?
O1 Pd1 S1 94.50(4) . . ?
O1 Pd1 S1 85.50(4) 2_566 . ?
O1 Pd1 S1 85.50(4) . 2_566 ?
O1 Pd1 S1 94.50(4) 2_566 2_566 ?
S1 Pd1 S1 180.0 . 2_566 ?
C5 S1 Pd1 107.25(6) . . ?
C6 O1 Pd1 128.89(12) . . ?
C12 O5 C15 113.38(15) . . ?
C11 O4 C14 116.41(15) . . ?
C10 O3 C13 116.92(15) . . ?
C6 N1 C5 127.82(16) . . ?
C5 N2 C4 122.17(15) . . ?
C5 N2 C2 120.54(15) . . ?
C4 N2 C2 117.10(15) . . ?
C9 C7 C8 120.66(17) . . ?
C9 C7 C6 120.23(16) . . ?
C8 C7 C6 119.11(17) . . ?
O1 C6 N1 131.55(17) . . ?
O1 C6 C7 114.09(16) . . ?
N1 C6 C7 114.36(15) . . ?
C10 C9 C7 119.74(17) . . ?
C11 C8 C7 119.59(17) . . ?
N2 C4 C3 112.82(15) . . ?
O5 C12 C11 120.67(17) . . ?
O5 C12 C10 119.63(17) . . ?
C11 C12 C10 119.66(17) . . ?
O3 C10 C9 125.10(17) . . ?
O3 C10 C12 114.93(16) . . ?
C9 C10 C12 119.96(17) . . ?
N2 C5 N1 114.18(16) . . ?
N2 C5 S1 117.57(14) . . ?
N1 C5 S1 128.23(14) . . ?
O4 C11 C8 123.94(17) . . ?
O4 C11 C12 115.66(16) . . ?
C8 C11 C12 120.39(17) . . ?
N2 C2 C1 113.22(15) . . ?

loop_
_geom_bond_atom_site_label_1
_geom_bond_atom_site_label_2
_geom_bond_distance
_geom_bond_site_symmetry_2
_geom_bond_publ_flag
Pd1 O1 1.9889(12) . ?
Pd1 O1 1.9889(12) 2_566 ?
Pd1 S1 2.2809(5) . ?
Pd1 S1 2.2809(5) 2_566 ?
S1 C5 1.7315(18) . ?
O1 C6 1.276(2) . ?
O5 C12 1.375(2) . ?
O5 C15 1.429(2) . ?
O4 C11 1.372(2) . ?
O4 C14 1.428(2) . ?
O3 C10 1.362(2) . ?
O3 C13 1.429(2) . ?
N1 C6 1.316(2) . ?
N1 C5 1.351(2) . ?
N2 C5 1.339(2) . ?
N2 C4 1.473(2) . ?
N2 C2 1.481(2) . ?
C7 C9 1.393(3) . ?
C7 C8 1.395(2) . ?
C7 C6 1.499(2) . ?
C9 C10 1.392(2) . ?
C8 C11 1.388(2) . ?
C4 C3 1.517(3) . ?
C12 C11 1.397(3) . ?
C12 C10 1.405(3) . ?
C2 C1 1.525(3) . ?
